data_4105538
loop_
_publ_author_name
'Anantharamulu Navulla'
'Alexander A. Tsirlin'
'Artem M. Abakumov'
'Roman V. Shpanchenko'
'Haitao Zhang'
'Evgeny V. Dikarev'

_publ_contact_author_address
;
Department of Chemistry
University at Albany
1400 Washington ave
Albany NY 12222
USA
;
_publ_contact_author_email dikarev@albany.edu
_publ_contact_author_fax 518-442-3462
_publ_contact_author_name
;
Dikarev, Evgeny V.
;
_publ_contact_author_phone 518-442-4401
_publ_section_title
;
 Fluorinated Heterometallic \b-Diketonates as Volatile Single-Source
 Precursors for the Synthesis of Low-Valent Mixed-Metal Fluorides
;
_journal_name_full 'Journal of the American Chemical Society'
_journal_page_first 692
_journal_page_last 694
_journal_paper_doi 10.1021/ja109128r
_journal_volume 133
_journal_year 2011
_chemical_formula_sum 'C20 H4 Co F24 O8 Pb'
_chemical_formula_weight 1094.35
_chemical_name_systematic
;  
 catena-(di(hexafluoroacetylacetonate)-cobalt(II)-
 di(hexafluoroacetylacetonate)-lead(II))
;
_space_group_IT_number 15
_symmetry_cell_setting monoclinic
_symmetry_space_group_name_Hall '-C 2yc'
_symmetry_space_group_name_H-M 'C 1 2/c 1'
_atom_sites_solution_hydrogens geom
_atom_sites_solution_primary direct
_atom_sites_solution_secondary difmap
_audit_creation_method SHELXL-97
_cell_angle_alpha 90.00
_cell_angle_beta 109.20(3)
_cell_angle_gamma 90.00
_cell_formula_units_Z 4
_cell_length_a 11.443(2)
_cell_length_b 22.897(5)
_cell_length_c 12.674(3)
_cell_measurement_reflns_used 6344
_cell_measurement_temperature 173(2)
_cell_measurement_theta_max 28.25
_cell_measurement_theta_min 2.27
_cell_volume 3136.0(13)
_computing_cell_refinement 'SMART, SAINT'
_computing_data_collection SMART
_computing_data_reduction SAINT
_computing_molecular_graphics 'SHELXP-93 (Sheldrick, 1993)'
_computing_publication_material 'SHELXCIF-93 (Sheldrick, 1993)'
_computing_structure_refinement 'SHELXL-97 (Sheldrick, 1997)'
_computing_structure_solution 'SHELXS-97 (Sheldrick, 1990)'
_diffrn_ambient_temperature 173(2)
_diffrn_measured_fraction_theta_full 0.997
_diffrn_measured_fraction_theta_max 0.931
_diffrn_measurement_device_type 'Bruker SMART APEX CCD'
_diffrn_measurement_method '0.3 deg wide \w exposures'
_diffrn_radiation_monochromator graphite
_diffrn_radiation_source 'fine-focus sealed tube'
_diffrn_radiation_type MoK\a
_diffrn_radiation_wavelength 0.71073
_diffrn_reflns_av_R_equivalents 0.0391
_diffrn_reflns_av_sigmaI/netI 0.0365
_diffrn_reflns_limit_h_max 14
_diffrn_reflns_limit_h_min -14
_diffrn_reflns_limit_k_max 29
_diffrn_reflns_limit_k_min -29
_diffrn_reflns_limit_l_max 16
_diffrn_reflns_limit_l_min -16
_diffrn_reflns_number 12633
_diffrn_reflns_theta_full 25.00
_diffrn_reflns_theta_max 28.30
_diffrn_reflns_theta_min 2.26
_diffrn_standards_decay_% 0
_diffrn_standards_interval_count na
_diffrn_standards_interval_time na
_diffrn_standards_number 'none (area detector data)'
_exptl_absorpt_coefficient_mu 6.076
_exptl_absorpt_correction_T_max 0.2908
_exptl_absorpt_correction_T_min 0.2390
_exptl_absorpt_correction_type multi-scan
_exptl_absorpt_process_details
;
 SADABS (Bruker-AXS 2003)
;
_exptl_crystal_colour orange
_exptl_crystal_density_diffrn 2.318
_exptl_crystal_density_method none
_exptl_crystal_description block
_exptl_crystal_F_000 2052
_exptl_crystal_size_max 0.33
_exptl_crystal_size_mid 0.28
_exptl_crystal_size_min 0.27
_refine_diff_density_max 1.999
_refine_diff_density_min -1.504
_refine_diff_density_rms 0.220
_refine_ls_extinction_coef 0.0030(2)
_refine_ls_extinction_expression Fc^*^=kFc[1+0.001xFc^2^\l^3^/sin(2\q)]^-1/4^
_refine_ls_extinction_method SHELXL
_refine_ls_goodness_of_fit_ref 1.204
_refine_ls_hydrogen_treatment noref
_refine_ls_matrix_type full
_refine_ls_number_parameters 304
_refine_ls_number_reflns 3632
_refine_ls_number_restraints 62
_refine_ls_restrained_S_all 1.198
_refine_ls_R_factor_all 0.0601
_refine_ls_R_factor_gt 0.0597
_refine_ls_shift/su_max 0.000
_refine_ls_shift/su_mean 0.000
_refine_ls_structure_factor_coef Fsqd
_refine_ls_weighting_details 'calc w=1/[\s^2^(Fo^2^)+(0.0000P)^2^+150.0253P] where P=(Fo^2^+2Fc^2^)/3'
_refine_ls_weighting_scheme calc
_refine_ls_wR_factor_gt 0.1562
_refine_ls_wR_factor_ref 0.1564
_reflns_number_gt 3576
_reflns_number_total 3632
_reflns_threshold_expression >2sigma(I)
_cod_data_source_file ja109128r_si_002_3.cif
_cod_data_source_block PbCo(CF3COCHCOCF3)4_(2)
_cod_original_cell_volume 3136.2(11)
_cod_database_code 4105538

loop_
_symmetry_equiv_pos_as_xyz
'x, y, z'
'-x, y, -z+1/2'
'x+1/2, y+1/2, z'
'-x+1/2, y+1/2, -z+1/2'
'-x, -y, -z'
'x, -y, z-1/2'
'-x+1/2, -y+1/2, -z'
'x+1/2, -y+1/2, z-1/2'

loop_
_atom_site_label
_atom_site_type_symbol
_atom_site_fract_x
_atom_site_fract_y
_atom_site_fract_z
_atom_site_U_iso_or_equiv
_atom_site_adp_type
_atom_site_occupancy
_atom_site_symmetry_multiplicity
_atom_site_calc_flag
_atom_site_refinement_flags
_atom_site_disorder_assembly
_atom_site_disorder_group
Pb1 Pb 0.5000 0.69684(2) 0.7500 0.0289(2) Uani 1 2 d S . .
Co1 Co 0.7500 0.7500 1.0000 0.0331(5) Uani 1 2 d S . .
O1 O 0.6335(7) 0.6173(4) 0.7810(7) 0.0429(19) Uani 1 1 d . A .
C1 C 0.5000 0.5347(9) 0.7500 0.050(4) Uiso 1 2 d S . .
H1 H 0.5000 0.4941 0.7500 0.059 Uiso 1 2 calc SR . .
C2 C 0.6114(12) 0.5632(6) 0.7731(11) 0.045(3) Uiso 1 1 d . . .
C3 C 0.741(3) 0.5305(12) 0.788(2) 0.042(6) Uiso 0.50 1 d PD A 1
F1 F 0.727(3) 0.4733(10) 0.771(3) 0.042(7) Uiso 0.25 1 d PD A 1
F2 F 0.781(3) 0.5428(13) 0.699(2) 0.039(6) Uiso 0.25 1 d PD A 1
F3 F 0.822(3) 0.5432(16) 0.876(3) 0.037(7) Uiso 0.25 1 d PD A 1
C3X C 0.741(3) 0.5305(12) 0.788(2) 0.990 Uiso 0.00 1 d PD A 2
F1X F 0.737(3) 0.4756(11) 0.818(3) 0.051(9) Uiso 0.25 1 d PD A 2
F2X F 0.748(5) 0.524(2) 0.683(3) 0.073(13) Uiso 0.25 1 d PD A 2
F3X F 0.834(3) 0.5563(15) 0.849(3) 0.060(12) Uiso 0.25 1 d PD A 2
C3Y C 0.721(3) 0.5220(14) 0.819(3) 0.052(7) Uiso 0.50 1 d PD A 1
F1Y F 0.800(3) 0.5357(16) 0.903(3) 0.047(9) Uiso 0.25 1 d PD A 1
F2Y F 0.760(5) 0.520(2) 0.727(3) 0.079(13) Uiso 0.25 1 d PD A 1
F3Y F 0.689(4) 0.4677(13) 0.841(4) 0.077(12) Uiso 0.25 1 d PD A 1
C3Z C 0.721(3) 0.5220(14) 0.819(3) 0.990 Uiso 0.00 1 d PD A 2
F1Z F 0.772(4) 0.520(2) 0.918(2) 0.084(16) Uiso 0.25 1 d PD A 2
F2Z F 0.801(3) 0.5421(17) 0.765(3) 0.063(9) Uiso 0.25 1 d PD A 2
F3Z F 0.694(3) 0.4653(10) 0.791(3) 0.030(6) Uiso 0.25 1 d PD A 2
O2 O 0.6169(7) 0.6859(3) 0.9817(7) 0.0369(17) Uani 1 1 d . . .
O3 O 0.8931(7) 0.6919(3) 1.0541(7) 0.0392(17) Uani 1 1 d . . .
O4 O 0.7375(7) 0.7381(4) 0.8369(8) 0.050(2) Uani 1 1 d . . .
C4 C 0.6264(19) 0.6808(9) 1.1851(18) 0.033(4) Uiso 0.50 1 d P . .
H4 H 0.5946 0.6618 1.2346 0.040 Uiso 0.50 1 calc PR B 1
C9 C 0.7628(17) 0.6151(8) 1.0723(16) 0.027(4) Uiso 0.50 1 d P . .
H9 H 0.7676 0.5779 1.1029 0.032 Uiso 0.50 1 calc PR C 1
C14 C 0.9285(19) 0.6724(9) 0.8860(17) 0.031(4) Uiso 0.50 1 d P . .
H14 H 0.9779 0.6531 0.8516 0.037 Uiso 0.50 1 calc PR D 1
C5 C 0.7869(19) 0.7754(9) 0.7740(17) 0.031(4) Uiso 0.50 1 d PD . 1
C6 C 0.752(2) 0.7597(11) 0.649(2) 0.047(6) Uiso 0.50 1 d PD . 1
F4 F 0.840(3) 0.727(2) 0.630(3) 0.088(13) Uiso 0.25 1 d PD . 1
F5 F 0.6434(19) 0.7373(14) 0.607(2) 0.034(7) Uiso 0.25 1 d PD . 1
F6 F 0.765(3) 0.8097(11) 0.590(2) 0.049(7) Uiso 0.25 1 d PD . 1
C5X C 0.7869(19) 0.7754(9) 0.7740(17) 0.990 Uiso 0.00 1 d PD . 2
C6X C 0.752(2) 0.7597(11) 0.649(2) 0.990 Uiso 0.00 1 d PD . 2
F4X F 0.803(3) 0.7057(12) 0.644(3) 0.049(7) Uiso 0.25 1 d PD . 2
F5X F 0.6357(16) 0.7565(13) 0.5953(18) 0.030(6) Uiso 0.25 1 d PD . 2
F6X F 0.815(3) 0.7898(15) 0.592(2) 0.061(9) Uiso 0.25 1 d PD . 2
C7 C 0.5851(17) 0.6641(8) 1.0745(15) 0.025(3) Uiso 0.50 1 d PD E 1
C8 C 0.489(3) 0.6149(11) 1.041(2) 0.039(5) Uiso 0.50 1 d PD E 1
F7 F 0.411(3) 0.6236(15) 0.938(2) 0.037(8) Uiso 0.25 1 d PD E 1
F8 F 0.427(3) 0.6088(13) 1.114(2) 0.039(7) Uiso 0.25 1 d PD E 1
F9 F 0.547(4) 0.5620(15) 1.053(5) 0.070(18) Uiso 0.25 1 d PD E 1
C7X C 0.5851(17) 0.6641(8) 1.0745(15) 0.990 Uiso 0.00 1 d PD E 2
C8X C 0.489(3) 0.6149(11) 1.041(2) 0.990 Uiso 0.00 1 d PD E 2
F7X F 0.387(2) 0.6366(12) 0.964(2) 0.047(8) Uiso 0.25 1 d PD E 2
F8X F 0.461(3) 0.5926(12) 1.1262(18) 0.041(7) Uiso 0.25 1 d PD E 2
F9X F 0.534(3) 0.5676(14) 1.002(3) 0.058(10) Uiso 0.25 1 d PD E 2
C10 C 0.6496(17) 0.6405(8) 1.0262(15) 0.025(3) Uiso 0.50 1 d PD E 1
C11 C 0.533(2) 0.6052(10) 1.0375(17) 0.027(4) Uiso 0.50 1 d PD E 1
F10 F 0.570(4) 0.5517(12) 1.061(4) 0.058(16) Uiso 0.25 1 d PD E 1
F11 F 0.444(2) 0.6042(14) 0.9442(19) 0.039(9) Uiso 0.25 1 d PD E 1
F12 F 0.507(3) 0.6300(16) 1.121(3) 0.066(12) Uiso 0.25 1 d PD E 1
C10X C 0.6496(17) 0.6405(8) 1.0262(15) 0.990 Uiso 0.00 1 d PD E 1
C11X C 0.533(2) 0.6052(10) 1.0375(17) 0.990 Uiso 0.00 1 d PD E 1
F10X F 0.560(3) 0.5503(11) 1.029(4) 0.040(9) Uiso 0.25 1 d PD E 1
F11X F 0.4299(19) 0.6166(14) 0.962(3) 0.024(7) Uiso 0.25 1 d PD E 1
F12X F 0.533(3) 0.6155(13) 1.1405(18) 0.038(7) Uiso 0.25 1 d PD E 1
C12 C 0.8721(18) 0.6437(9) 1.0746(16) 0.029(4) Uiso 0.50 1 d P . 1
C13 C 0.995(2) 0.6114(11) 1.118(2) 0.038(5) Uiso 0.50 1 d P . 1
F13 F 1.0730(14) 0.6365(7) 1.2048(13) 0.050(3) Uiso 0.50 1 d P . 1
F14 F 0.9804(16) 0.5555(8) 1.1525(15) 0.064(4) Uiso 0.50 1 d P . 1
F15 F 1.0480(17) 0.6061(9) 1.0390(16) 0.062(4) Uiso 0.50 1 d P . 1
C15 C 0.9577(19) 0.6682(9) 1.0033(17) 0.033(4) Uiso 0.50 1 d PD . 1
C16 C 1.068(2) 0.6294(11) 1.067(2) 0.038(5) Uiso 0.50 1 d PD . 1
F16 F 1.023(2) 0.5772(10) 1.083(3) 0.049(8) Uiso 0.25 1 d PD . 1
F17 F 1.158(3) 0.6283(16) 1.025(3) 0.062(9) Uiso 0.25 1 d PD . 1
F18 F 1.122(3) 0.6510(12) 1.167(2) 0.041(6) Uiso 0.25 1 d PD . 1
C15X C 0.9577(19) 0.6682(9) 1.0033(17) 0.990 Uiso 0.00 1 d PD E 2
C16X C 1.068(2) 0.6294(11) 1.067(2) 0.990 Uiso 0.00 1 d PD E 2
F16X F 1.028(3) 0.5883(15) 1.122(3) 0.061(10) Uiso 0.25 1 d PD E 2
F17X F 1.129(3) 0.6067(13) 1.004(2) 0.044(7) Uiso 0.25 1 d PD E 2
F18X F 1.154(3) 0.6596(15) 1.140(3) 0.085(14) Uiso 0.25 1 d PD E 2
C17 C 0.8290(18) 0.7042(9) 0.8220(16) 0.029(4) Uiso 0.50 1 d PD . 1
C18 C 0.812(3) 0.7063(12) 0.696(3) 0.050(6) Uiso 0.50 1 d PD . 1
F19 F 0.6959(18) 0.7061(16) 0.635(2) 0.043(11) Uiso 0.25 1 d PD . 1
F20 F 0.857(3) 0.7656(11) 0.682(2) 0.042(7) Uiso 0.25 1 d PD . 1
F21 F 0.880(4) 0.6733(17) 0.664(3) 0.083(15) Uiso 0.25 1 d PD . 1
C17X C 0.8290(18) 0.7042(9) 0.8220(16) 0.990 Uiso 0.00 1 d PD . 2
C18X C 0.812(3) 0.7063(12) 0.696(3) 0.990 Uiso 0.00 1 d PD . 2
F19X F 0.6987(19) 0.7204(16) 0.637(2) 0.037(10) Uiso 0.25 1 d PD . 2
F20X F 0.893(3) 0.7515(15) 0.680(3) 0.069(12) Uiso 0.25 1 d PD . 2
F21X F 0.845(3) 0.6592(12) 0.661(2) 0.055(9) Uiso 0.25 1 d PD . 2

loop_
_atom_site_aniso_label
_atom_site_aniso_U_11
_atom_site_aniso_U_22
_atom_site_aniso_U_33
_atom_site_aniso_U_23
_atom_site_aniso_U_13
_atom_site_aniso_U_12
Pb1 0.0224(3) 0.0296(3) 0.0303(3) 0.000 0.00279(19) 0.000
Co1 0.0237(9) 0.0354(10) 0.0404(11) -0.0131(8) 0.0109(8) -0.0079(7)
O1 0.031(4) 0.043(4) 0.044(4) -0.013(3) -0.002(3) 0.008(3)
O2 0.030(4) 0.023(3) 0.053(5) -0.006(3) 0.008(3) -0.006(3)
O3 0.037(4) 0.035(4) 0.050(5) 0.000(3) 0.020(4) -0.002(3)
O4 0.036(4) 0.062(5) 0.060(5) -0.035(4) 0.027(4) -0.017(4)

loop_
_atom_type_symbol
_atom_type_description
_atom_type_scat_dispersion_real
_atom_type_scat_dispersion_imag
_atom_type_scat_source
C C 0.0033 0.0016 'International Tables Vol C Tables 4.2.6.8 and 6.1.1.4'
H H 0.0000 0.0000 'International Tables Vol C Tables 4.2.6.8 and 6.1.1.4'
O O 0.0106 0.0060 'International Tables Vol C Tables 4.2.6.8 and 6.1.1.4'
F F 0.0171 0.0103 'International Tables Vol C Tables 4.2.6.8 and 6.1.1.4'
Co Co 0.3494 0.9721 'International Tables Vol C Tables 4.2.6.8 and 6.1.1.4'
Pb Pb -3.3944 10.1111 'International Tables Vol C Tables 4.2.6.8 and 6.1.1.4'

loop_
_geom_angle_atom_site_label_1
_geom_angle_atom_site_label_2
_geom_angle_atom_site_label_3
_geom_angle
_geom_angle_site_symmetry_1
_geom_angle_site_symmetry_3
O1 Pb1 O1 76.9(4) 2_656 .
O1 Pb1 O4 147.8(3) 2_656 .
O1 Pb1 O4 72.1(3) . .
O1 Pb1 O4 72.1(3) 2_656 2_656
O1 Pb1 O4 147.8(3) . 2_656
O4 Pb1 O4 139.7(4) . 2_656
O4 Co1 O4 180.000(3) . 7_667
O4 Co1 O3 92.0(4) . .
O4 Co1 O3 88.0(4) 7_667 .
O4 Co1 O3 88.0(4) . 7_667
O4 Co1 O3 92.0(4) 7_667 7_667
O3 Co1 O3 180.000(2) . 7_667
O4 Co1 O2 90.7(3) . 7_667
O4 Co1 O2 89.3(3) 7_667 7_667
O3 Co1 O2 86.8(3) . 7_667
O3 Co1 O2 93.2(3) 7_667 7_667
O4 Co1 O2 89.3(3) . .
O4 Co1 O2 90.7(3) 7_667 .
O3 Co1 O2 93.2(3) . .
O3 Co1 O2 86.8(3) 7_667 .
O2 Co1 O2 180.000(1) 7_667 .
C2 O1 Pb1 130.7(8) . .
C2 C1 C2 123.2(18) . 2_656
C2 C1 H1 118.4 . .
C2 C1 H1 118.4 2_656 .
O1 C2 C1 129.2(13) . .
O1 C2 C3Y 117.3(15) . .
C1 C2 C3Y 112.2(16) . .
O1 C2 C3 107.1(14) . .
C1 C2 C3 123.6(15) . .
C3Y C2 C3 19.7(13) . .
C3Y C3 F2Y 143(7) . .
C3Y C3 F3 78(5) . .
F2Y C3 F3 121(5) . .
C3Y C3 F1 73(5) . .
F2Y C3 F1 70(4) . .
F3 C3 F1 113(3) . .
C3Y C3 F2 170(6) . .
F2Y C3 F2 27(4) . .
F3 C3 F2 110(4) . .
F1 C3 F2 97(3) . .
C3Y C3 F1Y 57(5) . .
F2Y C3 F1Y 138(5) . .
F3 C3 F1Y 21(2) . .
F1 C3 F1Y 104(3) . .
F2 C3 F1Y 131(3) . .
C3Y C3 C2 71(5) . .
F2Y C3 C2 120(4) . .
F3 C3 C2 112(3) . .
F1 C3 C2 113(2) . .
F2 C3 C2 111(2) . .
F1Y C3 C2 101(2) . .
C3Y C3 F3Y 34(5) . .
F2Y C3 F3Y 109(4) . .
F3 C3 F3Y 95(3) . .
F1 C3 F3Y 39(2) . .
F2 C3 F3Y 136(3) . .
F1Y C3 F3Y 77(3) . .
C2 C3 F3Y 91(2) . .
F3Y F1 C3Y 69(3) . .
F3Y F1 C3 93(3) . .
C3Y F1 C3 24.1(16) . .
F3Y F1 F2Y 132(3) . .
C3Y F1 F2Y 64(2) . .
C3 F1 F2Y 40(2) . .
F2Y F2 C3 36(4) . .
F1Y F3 C3 99(5) . .
F1Y F3 C3Y 73(5) . .
C3 F3 C3Y 25.5(17) . .
F3Z F1X F1Z 137(7) . .
F2Z F3X F1Z 109(3) . .
C3 C3Y F1Y 101(6) . .
C3 C3Y F3 76(5) . .
F1Y C3Y F3 24(2) . .
C3 C3Y F1 83(5) . .
F1Y C3Y F1 121(3) . .
F3 C3Y F1 116(3) . .
C3 C3Y F3Y 133(6) . .
F1Y C3Y F3Y 103(4) . .
F3 C3Y F3Y 120(4) . .
F1 C3Y F3Y 50(3) . .
C3 C3Y F2Y 23(5) . .
F1Y C3Y F2Y 114(4) . .
F3 C3Y F2Y 91(3) . .
F1 C3Y F2Y 60(3) . .
F3Y C3Y F2Y 110(3) . .
C3 C3Y C2 89(5) . .
F1Y C3Y C2 118(3) . .
F3 C3Y C2 118(3) . .
F1 C3Y C2 122(3) . .
F3Y C3Y C2 114(3) . .
F2Y C3Y C2 99(3) . .
F3 F1Y C3Y 83(5) . .
F3 F1Y C3 60(4) . .
C3Y F1Y C3 22.4(19) . .
F2 F2Y C3 117(7) . .
F2 F2Y F1 173(6) . .
C3 F2Y F1 70(3) . .
F2 F2Y C3Y 131(6) . .
C3 F2Y C3Y 14(3) . .
F1 F2Y C3Y 56(2) . .
F1 F3Y C3Y 62(2) . .
F1 F3Y C3 48.5(18) . .
C3Y F3Y C3 13.1(17) . .
F3X F1Z F1X 86(2) . .
F3X F2Z F2X 167(5) . .
C10 O2 C7 55.0(12) . .
C10 O2 Co1 117.7(10) . .
C7 O2 Co1 122.2(9) . .
C12 O3 C15 84.5(14) . .
C12 O3 Co1 119.0(11) . .
C15 O3 Co1 130.7(11) . .
C17 O4 C5 78.3(12) . .
C17 O4 Co1 114.4(10) . .
C5 O4 Co1 125.8(10) . .
C17 O4 Pb1 116.9(9) . .
C5 O4 Pb1 120.8(10) . .
Co1 O4 Pb1 100.5(3) . .
C7 C4 C5 123.1(19) . 7_667
C7 C4 F12X 59.0(13) . .
C5 C4 F12X 171(2) 7_667 .
C7 C4 H4 118.5 . .
C5 C4 H4 118.5 7_667 .
F12X C4 H4 60.3 . .
C10 C9 C12 121.6(18) . .
C10 C9 H9 119.2 . .
C12 C9 H9 119.2 . .
C17 C14 C15 121.3(19) . .
C17 C14 H14 119.3 . .
C15 C14 H14 119.3 . .
C4 C5 O4 126.8(18) 7_667 .
C4 C5 C6 117.6(19) 7_667 .
O4 C5 C6 115.1(17) . .
C4 C5 F20 84.6(16) 7_667 .
O4 C5 F20 134.8(17) . .
C6 C5 F20 42.1(14) . .
C4 C5 C17 117.6(17) 7_667 .
O4 C5 C17 49.8(10) . .
C6 C5 C17 95.1(15) . .
F20 C5 C17 88.6(15) . .
C4 C5 C18 125.1(18) 7_667 .
O4 C5 C18 87.1(14) . .
C6 C5 C18 46.8(14) . .
F20 C5 C18 48.2(13) . .
C17 C5 C18 49.3(12) . .
F20 C6 F5 163(3) . .
F20 C6 F4 51(2) . .
F5 C6 F4 112(3) . .
F20 C6 F19 123(3) . .
F5 C6 F19 40.6(18) . .
F4 C6 F19 80(3) . .
F20 C6 F6 80(2) . .
F5 C6 F6 111(3) . .
F4 C6 F6 98(3) . .
F19 C6 F6 142(3) . .
F20 C6 C18 69(2) . .
F5 C6 C18 95(3) . .
F4 C6 C18 47(2) . .
F19 C6 C18 55.1(17) . .
F6 C6 C18 143(3) . .
F20 C6 C5 73(2) . .
F5 C6 C5 114(2) . .
F4 C6 C5 112(2) . .
F19 C6 C5 107(2) . .
F6 C6 C5 109(2) . .
C18 C6 C5 81(2) . .
F20 F4 C18 85(3) . .
F20 F4 F21 125(4) . .
C18 F4 F21 61(3) . .
F20 F4 C6 55(2) . .
C18 F4 C6 71(3) . .
F21 F4 C6 131(4) . .
F20 F4 F19 101(3) . .
C18 F4 F19 48(3) . .
F21 F4 F19 88(3) . .
C6 F4 F19 51.0(19) . .
F19 F5 C6 74(3) . .
C6 F6 F20 43.1(14) . .
F21X F4X F19X 127(4) . .
F21X F4X F20X 114(4) . .
F19X F4X F20X 114(3) . .
C10 C7 C4 124.6(19) . .
C10 C7 O2 52.2(11) . .
C4 C7 O2 130.0(16) . .
C10 C7 F12 121(2) . .
C4 C7 F12 77.6(17) . .
O2 C7 F12 151.8(19) . .
C10 C7 C11 71.7(15) . .
C4 C7 C11 122.8(17) . .
O2 C7 C11 104.0(14) . .
F12 C7 C11 53.6(14) . .
C10 C7 C8 92.0(17) . .
C4 C7 C8 117.3(18) . .
O2 C7 C8 112.7(15) . .
F12 C7 C8 40.1(14) . .
C11 C7 C8 21.7(10) . .
C10 C7 F12X 109.9(18) . .
C4 C7 F12X 74.2(14) . .
O2 C7 F12X 154.4(16) . .
F12 C7 F12X 16.0(17) . .
C11 C7 F12X 50.4(12) . .
C8 C7 F12X 44.2(13) . .
C11 C8 F11X 105(5) . .
C11 C8 F12 109(5) . .
F11X C8 F12 145(5) . .
C11 C8 F12X 91(4) . .
F11X C8 F12X 164(4) . .
F12 C8 F12X 22(2) . .
C11 C8 F11 86(4) . .
F11X C8 F11 20(2) . .
F12 C8 F11 165(4) . .
F12X C8 F11 169(3) . .
C11 C8 F7 108(5) . .
F11X C8 F7 6(3) . .
F12 C8 F7 140(4) . .
F12X C8 F7 161(4) . .
F11 C8 F7 25(2) . .
C11 C8 F8 135(5) . .
F11X C8 F8 111(3) . .
F12 C8 F8 48(2) . .
F12X C8 F8 53.9(19) . .
F11 C8 F8 122(3) . .
F7 C8 F8 110(3) . .
C11 C8 F9 41(4) . .
F11X C8 F9 106(4) . .
F12 C8 F9 105(4) . .
F12X C8 F9 83(3) . .
F11 C8 F9 88(3) . .
F7 C8 F9 113(3) . .
F8 C8 F9 101(3) . .
C11 C8 C7 74(4) . .
F11X C8 C7 115(3) . .
F12 C8 C7 66(2) . .
F12X C8 C7 71.8(19) . .
F11 C8 C7 118(2) . .
F7 C8 C7 110(2) . .
F8 C8 C7 113(2) . .
F9 C8 C7 110(3) . .
C11 C8 F10 39(3) . .
F11X C8 F10 110(3) . .
F12 C8 F10 103(3) . .
F12X C8 F10 80(3) . .
F11 C8 F10 91(3) . .
F7 C8 F10 116(3) . .
F8 C8 F10 101(3) . .
F9 C8 F10 4(3) . .
C7 C8 F10 106(2) . .
C11 C8 F10X 37(3) . .
F11X C8 F10X 97(3) . .
F12 C8 F10X 116(4) . .
F12X C8 F10X 93(3) . .
F11 C8 F10X 78(3) . .
F7 C8 F10X 103(3) . .
F8 C8 F10X 110(2) . .
F9 C8 F10X 11(3) . .
C7 C8 F10X 110(2) . .
F10 C8 F10X 13.0(17) . .
F11 F7 C8 64(4) . .
F11 F7 C11 47(3) . .
C8 F7 C11 19.8(13) . .
F12 F8 F12X 23(3) . .
F12 F8 C8 49.6(19) . .
F12X F8 C8 56.5(16) . .
F12 F8 C11 47.3(17) . .
F12X F8 C11 48.1(14) . .
C8 F8 C11 13.1(13) . .
C11 F9 C8 21.7(17) . .
C11 F9 F12X 51(3) . .
C8 F9 F12X 44.0(19) . .
C11 F9 F11 45(2) . .
C8 F9 F11 42.1(17) . .
F12X F9 F11 86(2) . .
O2 C10 C7 72.7(14) . .
O2 C10 C9 133.2(18) . .
C7 C10 C9 128.0(19) . .
O2 C10 C11 110.1(15) . .
C7 C10 C11 61.6(14) . .
C9 C10 C11 116.5(17) . .
O2 C10 C8 98.5(13) . .
C7 C10 C8 50.1(13) . .
C9 C10 C8 127.5(16) . .
C11 C10 C8 13.2(10) . .
C8 C11 F9 117(5) . .
C8 C11 F11X 50(4) . .
F9 C11 F11X 113(4) . .
C8 C11 F11 68(4) . .
F9 C11 F11 101(4) . .
F11X C11 F11 18.9(19) . .
C8 C11 F10 125(5) . .
F9 C11 F10 9(3) . .
F11X C11 F10 121(3) . .
F11 C11 F10 107(3) . .
C8 C11 F10X 128(4) . .
F9 C11 F10X 18(4) . .
F11X C11 F10X 108(3) . .
F11 C11 F10X 93(3) . .
F10 C11 F10X 17(2) . .
C8 C11 F12 47(4) . .
F9 C11 F12 109(4) . .
F11X C11 F12 97(3) . .
F11 C11 F12 115(3) . .
F10 C11 F12 111(3) . .
F10X C11 F12 127(3) . .
C8 C11 F12X 64(4) . .
F9 C11 F12X 92(4) . .
F11X C11 F12X 114(3) . .
F11 C11 F12X 130(3) . .
F10 C11 F12X 93(3) . .
F10X C11 F12X 109(3) . .
F12 C11 F12X 19.9(19) . .
C8 C11 C7 84(4) . .
F9 C11 C7 144(4) . .
F11X C11 C7 103(2) . .
F11 C11 C7 115(2) . .
F10 C11 C7 136(3) . .
F10X C11 C7 145(2) . .
F12 C11 C7 62.1(18) . .
F12X C11 C7 70.1(17) . .
C8 C11 F7 52(4) . .
F9 C11 F7 117(3) . .
F11X C11 F7 5.2(19) . .
F11 C11 F7 19(2) . .
F10 C11 F7 124(3) . .
F10X C11 F7 111(3) . .
F12 C11 F7 98(3) . .
F12X C11 F7 116(3) . .
C7 C11 F7 99.5(19) . .
C8 C11 C10 127(4) . .
F9 C11 C10 115(3) . .
F11X C11 C10 114.8(19) . .
F11 C11 C10 111.1(19) . .
F10 C11 C10 106(2) . .
F10X C11 C10 105(2) . .
F12 C11 C10 106(2) . .
F12X C11 C10 105.7(18) . .
C7 C11 C10 46.7(11) . .
F7 C11 C10 109.6(17) . .
C11 F10 C8 15.9(13) . .
F7 F11 C8 91(5) . .
F7 F11 C11 113(5) . .
C8 F11 C11 26.2(13) . .
F7 F11 F9 140(5) . .
C8 F11 F9 50(2) . .
C11 F11 F9 33.9(17) . .
F8 F12 C8 82(3) . .
F8 F12 C11 99(3) . .
C8 F12 C11 23.9(17) . .
F8 F12 C7 151(4) . .
C8 F12 C7 74(2) . .
C11 F12 C7 64.3(16) . .
C11 F10X C8 15.0(13) . .
C8 F11X C11 25.4(16) . .
F8 F12X C8 70(2) . .
F8 F12X C11 92(2) . .
C8 F12X C11 25.3(13) . .
F8 F12X C7 118(3) . .
C8 F12X C7 63.9(18) . .
C11 F12X C7 59.5(14) . .
F8 F12X F9 92(2) . .
C8 F12X F9 53(2) . .
C11 F12X F9 36.5(18) . .
C7 F12X F9 91.4(19) . .
F8 F12X C4 131(3) . .
C8 F12X C4 110(2) . .
C11 F12X C4 105.0(18) . .
C7 F12X C4 46.8(12) . .
F9 F12X C4 128(2) . .
O3 C12 C9 132.7(18) . .
O3 C12 C13 107.6(17) . .
C9 C12 C13 119.6(18) . .
O3 C12 C15 49.6(11) . .
C9 C12 C15 147.2(18) . .
C13 C12 C15 73.4(15) . .
F16 C13 C16 71(2) . .
F16 C13 F13 119(3) . .
C16 C13 F13 84.7(19) . .
F16 C13 F15 46.5(19) . .
C16 C13 F15 28.2(12) . .
F13 C13 F15 109(2) . .
F16 C13 F14 60(2) . .
C16 C13 F14 129(2) . .
F13 C13 F14 105(2) . .
F15 C13 F14 107(2) . .
F16 C13 C12 128(3) . .
C16 C13 C12 110(2) . .
F13 C13 C12 113(2) . .
F15 C13 C12 112(2) . .
F14 C13 C12 111.6(19) . .
F16 C13 F18 103(3) . .
C16 C13 F18 51.6(17) . .
F13 C13 F18 33.2(11) . .
F15 C13 F18 77.1(17) . .
F14 C13 F18 125(2) . .
C12 C13 F18 117.6(19) . .
F16 C13 C15 103(3) . .
C16 C13 C15 53.9(15) . .
F13 C13 C15 105.4(18) . .
F15 C13 C15 62.1(14) . .
F14 C13 C15 149(2) . .
C12 C13 C15 56.0(13) . .
F18 C13 C15 82.1(15) . .
F18 F13 C13 95(2) . .
F18 F13 C16 47.9(18) . .
C13 F13 C16 47.2(14) . .
F16 F14 C13 44.4(17) . .
C16 F15 F16 112(4) . .
C16 F15 C13 72(3) . .
F16 F15 C13 48(2) . .
C16 F15 F17 66(3) . .
F16 F15 F17 139(3) . .
C13 F15 F17 134(2) . .
C16 F15 C15 62(3) . .
F16 F15 C15 117(2) . .
C13 F15 C15 75.1(16) . .
F17 F15 C15 98.7(18) . .
O3 C15 C14 122.4(18) . .
O3 C15 C16 120.4(18) . .
C14 C15 C16 117.1(18) . .
O3 C15 C12 45.8(10) . .
C14 C15 C12 128.8(18) . .
C16 C15 C12 93.0(15) . .
O3 C15 F15 128.7(17) . .
C14 C15 F15 104.2(16) . .
C16 C15 F15 21.6(10) . .
C12 C15 F15 89.3(14) . .
O3 C15 C13 85.8(14) . .
C14 C15 C13 140.2(18) . .
C16 C15 C13 42.4(13) . .
C12 C15 C13 50.6(12) . .
F15 C15 C13 42.9(11) . .
F15 C16 C13 80(3) . .
F15 C16 F17 87(4) . .
C13 C16 F17 159(3) . .
F15 C16 F18 144(4) . .
C13 C16 F18 79(2) . .
F17 C16 F18 103(3) . .
F15 C16 F16 42(3) . .
C13 C16 F16 44(2) . .
F17 C16 F16 116(3) . .
F18 C16 F16 105(3) . .
F15 C16 C15 96(3) . .
C13 C16 C15 83.6(19) . .
F17 C16 C15 115(2) . .
F18 C16 C15 109(2) . .
F16 C16 C15 108(2) . .
F15 C16 F13 121(4) . .
C13 C16 F13 48.1(14) . .
F17 C16 F13 130(2) . .
F18 C16 F13 30.7(15) . .
F16 C16 F13 79(2) . .
C15 C16 F13 102.7(16) . .
F15 F16 C13 85(3) . .
F15 F16 F14 161(4) . .
C13 F16 F14 75(3) . .
F15 F16 C16 26.1(16) . .
C13 F16 C16 64(2) . .
F14 F16 C16 137(3) . .
C16 F17 F15 26.7(11) . .
F13 F18 C16 101(3) . .
F13 F18 C13 51.7(19) . .
C16 F18 C13 49.7(16) . .
O4 C17 C14 138.3(18) . .
O4 C17 C18 106.4(17) . .
C14 C17 C18 115.3(19) . .
O4 C17 C5 51.9(10) . .
C14 C17 C5 141.3(18) . .
C18 C17 C5 71.6(15) . .
F4 C18 F21 69(3) . .
F4 C18 F19 93(3) . .
F21 C18 F19 116(3) . .
F4 C18 C6 62(2) . .
F21 C18 C6 131(3) . .
F19 C18 C6 60(2) . .
F4 C18 F20 47(3) . .
F21 C18 F20 104(3) . .
F19 C18 F20 105(3) . .
C6 C18 F20 46.1(18) . .
F4 C18 C17 146(4) . .
F21 C18 C17 116(3) . .
F19 C18 C17 112(2) . .
C6 C18 C17 109(2) . .
F20 C18 C17 102(2) . .
F4 C18 C5 100(3) . .
F21 C18 C5 151(3) . .
F19 C18 C5 91(2) . .
C6 C18 C5 51.7(15) . .
F20 C18 C5 55.0(16) . .
C17 C18 C5 59.0(14) . .
F5 F19 C18 129(4) . .
F5 F19 C6 65(3) . .
C18 F19 C6 65(2) . .
F5 F19 F4 106(3) . .
C18 F19 F4 39.2(19) . .
C6 F19 F4 49.4(18) . .
F4 F20 C6 74(3) . .
F4 F20 C18 48(3) . .
C6 F20 C18 64(2) . .
F4 F20 C5 121(3) . .
C6 F20 C5 65(2) . .
C18 F20 C5 76.8(18) . .
F4 F20 F6 96(3) . .
C6 F20 F6 57(2) . .
C18 F20 F6 118(2) . .
C5 F20 F6 94(2) . .
C18 F21 F4 50(2) . .
F5X F19X F4X 135(4) . .
F4X F20X F6X 90(3) . .

loop_
_geom_bond_atom_site_label_1
_geom_bond_atom_site_label_2
_geom_bond_distance
_geom_bond_site_symmetry_2
Pb1 O1 2.327(8) 2_656
Pb1 O1 2.327(8) .
Pb1 O4 2.742(8) .
Pb1 O4 2.742(8) 2_656
Co1 O4 2.043(9) .
Co1 O4 2.043(9) 7_667
Co1 O3 2.045(8) .
Co1 O3 2.045(8) 7_667
Co1 O2 2.071(7) 7_667
Co1 O2 2.071(7) .
O1 C2 1.260(15) .
C1 C2 1.376(15) .
C1 C2 1.376(15) 2_656
C1 H1 0.9300 .
C2 C3Y 1.53(3) .
C2 C3 1.62(3) .
C3 C3Y 0.54(4) .
C3 F2Y 0.91(4) .
C3 F3 1.23(3) .
C3 F1 1.33(3) .
C3 F2 1.38(4) .
C3 F1Y 1.40(4) .
C3 F3Y 1.77(4) .
F1 F3Y 1.11(5) .
F1 C3Y 1.28(4) .
F1 F2Y 1.33(5) .
F2 F2Y 0.70(5) .
F3 F1Y 0.51(5) .
F3 C3Y 1.24(4) .
F1X F3Z 0.55(4) .
F1X F1Z 1.56(5) .
F2X F2Z 1.10(6) .
F3X F2Z 1.05(5) .
F3X F1Z 1.55(5) .
C3Y F1Y 1.19(3) .
C3Y F3Y 1.35(4) .
C3Y F2Y 1.38(4) .
O2 C10 1.18(2) .
O2 C7 1.43(2) .
O3 C12 1.18(2) .
O3 C15 1.25(2) .
O4 C17 1.37(2) .
O4 C5 1.41(2) .
C4 C7 1.38(3) .
C4 C5 1.39(3) 7_667
C4 F12X 1.82(3) .
C4 H4 0.9300 .
C9 C10 1.36(3) .
C9 C12 1.40(3) .
C9 H9 0.9300 .
C14 C17 1.37(3) .
C14 C15 1.42(3) .
C14 H14 0.9300 .
C5 C4 1.39(3) 7_667
C5 C6 1.54(3) .
C5 F20 1.63(4) .
C5 C17 1.75(3) .
C5 C18 1.94(4) .
C6 F20 1.14(4) .
C6 F5 1.29(3) .
C6 F4 1.34(3) .
C6 F19 1.37(4) .
C6 F6 1.40(3) .
C6 C18 1.43(4) .
F4 F20 1.09(4) .
F4 C18 1.10(5) .
F4 F21 1.33(5) .
F4 F19 1.74(5) .
F5 F19 0.93(4) .
F6 F20 1.64(4) .
F4X F21X 1.16(3) .
F4X F19X 1.22(4) .
F4X F20X 1.43(4) .
F5X F19X 1.11(3) .
F6X F20X 1.46(5) .
C7 C10 1.23(3) .
C7 F12 1.45(4) .
C7 C11 1.48(3) .
C7 C8 1.53(3) .
C7 F12X 1.62(3) .
C8 C11 0.57(3) .
C8 F11X 1.01(3) .
C8 F12 1.03(3) .
C8 F12X 1.19(3) .
C8 F11 1.19(3) .
C8 F7 1.33(3) .
C8 F8 1.34(3) .
C8 F9 1.37(4) .
C8 F10 1.69(4) .
C8 F10X 1.72(4) .
F7 F11 0.57(5) .
F7 C11 1.60(3) .
F8 F12 1.01(4) .
F8 F12X 1.15(4) .
F8 C11 1.78(3) .
F9 C11 1.01(3) .
F9 F12X 1.70(5) .
F9 F11 1.78(5) .
C10 C11 1.60(3) .
C11 F11X 1.28(3) .
C11 F11 1.29(3) .
C11 F10 1.30(4) .
C11 F10X 1.31(3) .
C11 F12 1.32(3) .
C11 F12X 1.33(3) .
C12 C13 1.52(3) .
C12 C15 1.64(3) .
C13 F16 1.00(4) .
C13 C16 1.28(3) .
C13 F13 1.30(3) .
C13 F15 1.33(3) .
C13 F14 1.38(3) .
C13 F18 1.65(4) .
C13 C15 1.89(3) .
F13 F18 0.91(3) .
F13 C16 1.74(3) .
F14 F16 1.24(3) .
F15 C16 0.64(3) .
F15 F16 0.97(3) .
F15 F17 1.42(3) .
F15 C15 1.73(3) .
C15 C16 1.54(3) .
C16 F17 1.30(3) .
C16 F18 1.32(3) .
C16 F16 1.35(3) .
C17 C18 1.55(4) .
C18 F21 1.25(4) .
C18 F19 1.30(3) .
C18 F20 1.48(3) .
